data_4350055
loop_
_publ_author_name
'Chen, Xiu-Qin'
'Cai, You-De'
'Ye, Yi-Shan'
'Tong, Ming-Liang'
'Bao, Xin'

_publ_section_title
;
 Investigation of SCO property--structural relationships in a family of
 mononuclear Fe(ii) complexes
;
_journal_issue 8
_journal_name_full 'Inorganic Chemistry Frontiers'
_journal_page_first 2194
_journal_paper_doi 10.1039/C9QI00577C
_journal_volume 6
_journal_year 2019
_chemical_formula_moiety 'C30 H30 Fe N6 Se2'
_chemical_formula_sum 'C30 H30 Fe N6 Se2'
_chemical_formula_weight 688.37
_space_group_crystal_system monoclinic
_space_group_IT_number 15
_space_group_name_Hall '-C 2yc'
_space_group_name_H-M_alt 'C 1 2/c 1'
_atom_sites_solution_hydrogens geom
_audit_creation_date 2017-11-27
_audit_creation_method
;
Olex2 1.2
(compiled 2015.09.30 svn.r3233 for OlexSys, GUI svn.r5103)
;
_audit_update_record
;
2019-05-17 deposited with the CCDC.	2019-07-16 downloaded from the CCDC.
;
_cell_angle_alpha 90
_cell_angle_beta 92.747(3)
_cell_angle_gamma 90
_cell_formula_units_Z 4
_cell_length_a 9.1025(6)
_cell_length_b 17.8172(13)
_cell_length_c 17.8861(12)
_cell_measurement_reflns_used 9883
_cell_measurement_temperature 123(2)
_cell_measurement_theta_max 27.525
_cell_measurement_theta_min 2.514
_cell_volume 2897.5(3)
_computing_molecular_graphics 'Olex2 (Dolomanov et al., 2009)'
_computing_publication_material 'Olex2 (Dolomanov et al., 2009)'
_computing_structure_refinement 'XL (Sheldrick, 2008)'
_diffrn_ambient_temperature 123.0
_diffrn_measured_fraction_theta_full 0.999
_diffrn_measured_fraction_theta_max 0.997
_diffrn_measurement_device_type 'Bruker APEX-II CCD'
_diffrn_measurement_method '\f and \w scans'
_diffrn_radiation_type MoK\a
_diffrn_radiation_wavelength 0.71073
_diffrn_reflns_av_R_equivalents 0.0360
_diffrn_reflns_av_unetI/netI 0.0124
_diffrn_reflns_Laue_measured_fraction_full 0.999
_diffrn_reflns_Laue_measured_fraction_max 0.997
_diffrn_reflns_limit_h_max 11
_diffrn_reflns_limit_h_min -11
_diffrn_reflns_limit_k_max 23
_diffrn_reflns_limit_k_min -23
_diffrn_reflns_limit_l_max 23
_diffrn_reflns_limit_l_min -23
_diffrn_reflns_number 63101
_diffrn_reflns_point_group_measured_fraction_full 0.999
_diffrn_reflns_point_group_measured_fraction_max 0.997
_diffrn_reflns_theta_full 26.000
_diffrn_reflns_theta_max 27.541
_diffrn_reflns_theta_min 2.515
_diffrn_standards_number 0
_exptl_absorpt_coefficient_mu 3.064
_exptl_absorpt_correction_T_max 0.7456
_exptl_absorpt_correction_T_min 0.6613
_exptl_absorpt_correction_type multi-scan
_exptl_absorpt_process_details
;
SADABS-2014/5 (Bruker,2014/5) was used for absorption correction.
wR2(int) was 0.0809 before and 0.0448 after correction.
The Ratio of minimum to maximum transmission is 0.8869.
The \l/2 correction factor is Not present.
;
_exptl_crystal_colour yellow
_exptl_crystal_colour_primary yellow
_exptl_crystal_density_diffrn 1.578
_exptl_crystal_description prism
_exptl_crystal_F_000 1384
_exptl_crystal_size_max 0.215
_exptl_crystal_size_mid 0.167
_exptl_crystal_size_min 0.101
_refine_diff_density_max 0.730
_refine_diff_density_min -0.994
_refine_diff_density_rms 0.065
_refine_ls_extinction_method none
_refine_ls_goodness_of_fit_ref 1.044
_refine_ls_hydrogen_treatment constr
_refine_ls_matrix_type full
_refine_ls_number_parameters 177
_refine_ls_number_reflns 3326
_refine_ls_number_restraints 0
_refine_ls_restrained_S_all 1.044
_refine_ls_R_factor_all 0.0320
_refine_ls_R_factor_gt 0.0270
_refine_ls_shift/su_max 0.000
_refine_ls_shift/su_mean 0.000
_refine_ls_structure_factor_coef Fsqd
_refine_ls_weighting_details 'w=1/[\s^2^(Fo^2^)+(0.0231P)^2^+7.0280P] where P=(Fo^2^+2Fc^2^)/3'
_refine_ls_weighting_scheme calc
_refine_ls_wR_factor_gt 0.0609
_refine_ls_wR_factor_ref 0.0630
_reflns_Friedel_coverage 0.000
_reflns_number_gt 2981
_reflns_number_total 3326
_reflns_threshold_expression 'I > 2\s(I)'
_cod_data_source_file c9qi00577c2.cif
_cod_data_source_block a_CCDC2
_cod_database_code 4350055
_shelx_space_group_comment
;
The symmetry employed for this shelxl refinement is uniquely defined
by the following loop, which should always be used as a source of
symmetry information in preference to the above space-group names.
They are only intended as comments.
;
_shelx_estimated_absorpt_t_max 0.747
_shelx_estimated_absorpt_t_min 0.559
_olex2_refinement_description
;
1. Fixed Uiso
 At 1.2 times of:
  All C(H) groups, All C(H,H) groups
2.a Secondary CH2 refined with riding coordinates:
 C7(H7A,H7B), C8(H8A,H8B), C6(H6A,H6B)
2.b Aromatic/amide H refined with riding coordinates:
 C1(H1), C2(H2), C14(H14), C4(H4), C3(H3), C13(H13), C10(H10), C12(H12),
 C11(H11)
;
_shelx_shelxl_version_number 2014/7
_olex2_submission_special_instructions 'No special instructions were received'

loop_
_space_group_symop_operation_xyz
'x, y, z'
'-x, y, -z+1/2'
'x+1/2, y+1/2, z'
'-x+1/2, y+1/2, -z+1/2'
'-x, -y, -z'
'x, -y, z-1/2'
'-x+1/2, -y+1/2, -z'
'x+1/2, -y+1/2, z-1/2'

loop_
_atom_site_label
_atom_site_type_symbol
_atom_site_fract_x
_atom_site_fract_y
_atom_site_fract_z
_atom_site_U_iso_or_equiv
_atom_site_adp_type
_atom_site_occupancy
_atom_site_site_symmetry_order
_atom_site_calc_flag
_atom_site_refinement_flags_posn
_atom_site_refinement_flags_adp
_atom_site_refinement_flags_occupancy
Se1 Se 0.07824(2) 0.21473(2) 0.12814(2) 0.04160(9) Uani 1 1 d . . .
Fe1 Fe 0.5000 0.35235(2) 0.2500 0.01226(8) Uani 1 2 d S T P
N1 N 0.40536(15) 0.36244(8) 0.35965(8) 0.0145(3) Uani 1 1 d . . .
N2 N 0.62521(15) 0.44895(8) 0.30540(8) 0.0135(3) Uani 1 1 d . . .
N3 N 0.33163(16) 0.28096(8) 0.21174(9) 0.0182(3) Uani 1 1 d . . .
C5 C 0.49089(18) 0.39846(9) 0.41138(9) 0.0140(3) Uani 1 1 d . . .
C1 C 0.27742(19) 0.33268(10) 0.38044(10) 0.0167(3) Uani 1 1 d . . .
H1 H 0.2167 0.3071 0.3440 0.020 Uiso 1 1 calc R . .
C7 C 0.52996(18) 0.51539(9) 0.29044(9) 0.0150(3) Uani 1 1 d . . .
H7A H 0.5874 0.5618 0.3005 0.018 Uiso 1 1 calc R . .
H7B H 0.4472 0.5147 0.3244 0.018 Uiso 1 1 calc R . .
C8 C 0.77628(18) 0.45990(10) 0.27740(9) 0.0154(3) Uani 1 1 d . . .
H8A H 0.7665 0.4774 0.2248 0.018 Uiso 1 1 calc R . .
H8B H 0.8266 0.4106 0.2775 0.018 Uiso 1 1 calc R . .
C2 C 0.23104(19) 0.33787(10) 0.45286(10) 0.0187(3) Uani 1 1 d . . .
H2 H 0.1394 0.3172 0.4657 0.022 Uiso 1 1 calc R . .
C9 C 0.87267(18) 0.51486(10) 0.32161(9) 0.0151(3) Uani 1 1 d . . .
C14 C 0.8643(2) 0.59190(10) 0.30788(10) 0.0199(4) Uani 1 1 d . . .
H14 H 0.7981 0.6104 0.2695 0.024 Uiso 1 1 calc R . .
C6 C 0.63423(18) 0.42990(10) 0.38588(9) 0.0156(3) Uani 1 1 d . . .
H6A H 0.6600 0.4755 0.4153 0.019 Uiso 1 1 calc R . .
H6B H 0.7134 0.3925 0.3955 0.019 Uiso 1 1 calc R . .
C4 C 0.45242(19) 0.40459(10) 0.48523(10) 0.0174(3) Uani 1 1 d . . .
H4 H 0.5156 0.4296 0.5210 0.021 Uiso 1 1 calc R . .
C15 C 0.23113(19) 0.25439(10) 0.17998(10) 0.0186(4) Uani 1 1 d . . .
C3 C 0.3208(2) 0.37386(10) 0.50628(10) 0.0199(4) Uani 1 1 d . . .
H3 H 0.2926 0.3774 0.5566 0.024 Uiso 1 1 calc R . .
C13 C 0.9519(2) 0.64159(11) 0.34981(12) 0.0267(4) Uani 1 1 d . . .
H13 H 0.9439 0.6940 0.3406 0.032 Uiso 1 1 calc R . .
C10 C 0.9735(2) 0.48906(11) 0.37689(11) 0.0218(4) Uani 1 1 d . . .
H10 H 0.9814 0.4367 0.3866 0.026 Uiso 1 1 calc R . .
C12 C 1.0508(2) 0.61536(13) 0.40494(12) 0.0308(5) Uani 1 1 d . . .
H12 H 1.1102 0.6496 0.4337 0.037 Uiso 1 1 calc R . .
C11 C 1.0626(2) 0.53880(13) 0.41788(11) 0.0298(5) Uani 1 1 d . . .
H11 H 1.1318 0.5204 0.4549 0.036 Uiso 1 1 calc R . .

loop_
_atom_site_aniso_label
_atom_site_aniso_U_11
_atom_site_aniso_U_22
_atom_site_aniso_U_33
_atom_site_aniso_U_23
_atom_site_aniso_U_13
_atom_site_aniso_U_12
Se1 0.02193(12) 0.03586(14) 0.06495(18) -0.01642(11) -0.01919(10) 0.00076(9)
Fe1 0.01201(16) 0.01293(16) 0.01184(16) 0.000 0.00053(12) 0.000
N1 0.0135(7) 0.0159(7) 0.0141(7) 0.0010(5) 0.0017(5) -0.0009(5)
N2 0.0122(6) 0.0156(7) 0.0130(7) 0.0001(5) 0.0029(5) -0.0010(5)
N3 0.0179(7) 0.0167(7) 0.0199(7) -0.0020(6) -0.0004(6) -0.0013(6)
C5 0.0134(7) 0.0140(8) 0.0146(8) 0.0026(6) 0.0009(6) 0.0001(6)
C1 0.0148(8) 0.0165(8) 0.0189(8) 0.0016(6) 0.0007(6) -0.0021(6)
C7 0.0142(8) 0.0136(8) 0.0175(8) -0.0016(6) 0.0033(6) -0.0008(6)
C8 0.0119(7) 0.0180(8) 0.0166(8) -0.0017(6) 0.0045(6) -0.0016(6)
C2 0.0160(8) 0.0198(9) 0.0207(9) 0.0049(7) 0.0052(7) -0.0014(7)
C9 0.0129(7) 0.0188(8) 0.0142(8) -0.0002(6) 0.0061(6) -0.0027(6)
C14 0.0178(8) 0.0202(9) 0.0224(9) 0.0042(7) 0.0076(7) -0.0027(7)
C6 0.0142(8) 0.0197(8) 0.0129(8) -0.0007(6) 0.0013(6) -0.0030(6)
C4 0.0204(8) 0.0181(8) 0.0136(8) 0.0004(6) 0.0002(6) -0.0020(7)
C15 0.0178(8) 0.0138(8) 0.0240(9) -0.0014(7) 0.0011(7) 0.0039(7)
C3 0.0235(9) 0.0223(9) 0.0143(8) 0.0027(7) 0.0059(7) -0.0009(7)
C13 0.0248(10) 0.0206(9) 0.0361(11) -0.0031(8) 0.0147(8) -0.0084(8)
C10 0.0163(8) 0.0250(9) 0.0240(9) 0.0062(7) 0.0011(7) -0.0035(7)
C12 0.0262(10) 0.0402(12) 0.0267(10) -0.0094(9) 0.0087(8) -0.0183(9)
C11 0.0205(9) 0.0456(13) 0.0229(10) 0.0055(9) -0.0021(8) -0.0126(9)

loop_
_atom_type_symbol
_atom_type_description
_atom_type_scat_dispersion_real
_atom_type_scat_dispersion_imag
_atom_type_scat_source
C C 0.0033 0.0016 'International Tables Vol C Tables 4.2.6.8 and 6.1.1.4'
H H 0.0000 0.0000 'International Tables Vol C Tables 4.2.6.8 and 6.1.1.4'
Fe Fe 0.3463 0.8444 'International Tables Vol C Tables 4.2.6.8 and 6.1.1.4'
N N 0.0061 0.0033 'International Tables Vol C Tables 4.2.6.8 and 6.1.1.4'
Se Se -0.0929 2.2259 'International Tables Vol C Tables 4.2.6.8 and 6.1.1.4'

loop_
_geom_angle_atom_site_label_1
_geom_angle_atom_site_label_2
_geom_angle_atom_site_label_3
_geom_angle
_geom_angle_site_symmetry_1
_geom_angle_site_symmetry_3
N1 Fe1 N1 170.57(8) . 2_655
N1 Fe1 N2 96.79(5) . 2_655
N1 Fe1 N2 75.93(5) 2_655 2_655
N1 Fe1 N2 96.79(5) 2_655 .
N1 Fe1 N2 75.93(5) . .
N2 Fe1 N2 81.16(7) . 2_655
N3 Fe1 N1 91.69(6) 2_655 2_655
N3 Fe1 N1 94.06(6) . 2_655
N3 Fe1 N1 91.69(6) . .
N3 Fe1 N1 94.06(6) 2_655 .
N3 Fe1 N2 162.68(5) . .
N3 Fe1 N2 88.48(6) 2_655 .
N3 Fe1 N2 162.68(5) 2_655 2_655
N3 Fe1 N2 88.48(5) . 2_655
N3 Fe1 N3 104.68(8) . 2_655
C5 N1 Fe1 114.63(11) . .
C5 N1 C1 118.53(14) . .
C1 N1 Fe1 126.70(12) . .
C7 N2 Fe1 104.46(10) . .
C7 N2 C8 111.92(13) . .
C8 N2 Fe1 113.77(10) . .
C6 N2 Fe1 104.77(10) . .
C6 N2 C7 111.33(13) . .
C6 N2 C8 110.27(13) . .
C15 N3 Fe1 164.87(15) . .
N1 C5 C6 116.72(14) . .
N1 C5 C4 121.95(15) . .
C4 C5 C6 121.30(15) . .
N1 C1 H1 118.7 . .
N1 C1 C2 122.54(16) . .
C2 C1 H1 118.7 . .
N2 C7 C7 110.56(11) . 2_655
N2 C7 H7A 109.5 . .
N2 C7 H7B 109.5 . .
C7 C7 H7A 109.5 2_655 .
C7 C7 H7B 109.5 2_655 .
H7A C7 H7B 108.1 . .
N2 C8 H8A 108.4 . .
N2 C8 H8B 108.4 . .
N2 C8 C9 115.35(13) . .
H8A C8 H8B 107.5 . .
C9 C8 H8A 108.4 . .
C9 C8 H8B 108.4 . .
C1 C2 H2 120.7 . .
C1 C2 C3 118.70(16) . .
C3 C2 H2 120.7 . .
C14 C9 C8 121.28(16) . .
C10 C9 C8 120.19(16) . .
C10 C9 C14 118.52(17) . .
C9 C14 H14 119.8 . .
C13 C14 C9 120.48(18) . .
C13 C14 H14 119.8 . .
N2 C6 C5 111.77(13) . .
N2 C6 H6A 109.3 . .
N2 C6 H6B 109.3 . .
C5 C6 H6A 109.3 . .
C5 C6 H6B 109.3 . .
H6A C6 H6B 107.9 . .
C5 C4 H4 120.4 . .
C3 C4 C5 119.25(16) . .
C3 C4 H4 120.4 . .
N3 C15 Se1 178.06(17) . .
C2 C3 C4 119.01(16) . .
C2 C3 H3 120.5 . .
C4 C3 H3 120.5 . .
C14 C13 H13 119.8 . .
C12 C13 C14 120.46(19) . .
C12 C13 H13 119.8 . .
C9 C10 H10 119.6 . .
C11 C10 C9 120.82(18) . .
C11 C10 H10 119.6 . .
C13 C12 H12 120.2 . .
C13 C12 C11 119.56(19) . .
C11 C12 H12 120.2 . .
C10 C11 C12 120.12(19) . .
C10 C11 H11 119.9 . .
C12 C11 H11 119.9 . .

loop_
_geom_bond_atom_site_label_1
_geom_bond_atom_site_label_2
_geom_bond_distance
_geom_bond_site_symmetry_2
Se1 C15 1.7811(18) .
Fe1 N1 2.1869(14) 2_655
Fe1 N1 2.1868(14) .
Fe1 N2 2.2660(14) 2_655
Fe1 N2 2.2659(14) .
Fe1 N3 2.0820(15) 2_655
Fe1 N3 2.0820(15) .
N1 C5 1.344(2) .
N1 C1 1.348(2) .
N2 C7 1.484(2) .
N2 C8 1.499(2) .
N2 C6 1.477(2) .
N3 C15 1.155(2) .
C5 C6 1.510(2) .
C5 C4 1.387(2) .
C1 H1 0.9500 .
C1 C2 1.385(2) .
C7 C7 1.521(3) 2_655
C7 H7A 0.9900 .
C7 H7B 0.9900 .
C8 H8A 0.9900 .
C8 H8B 0.9900 .
C8 C9 1.512(2) .
C2 H2 0.9500 .
C2 C3 1.385(3) .
C9 C14 1.396(2) .
C9 C10 1.395(3) .
C14 H14 0.9500 .
C14 C13 1.387(3) .
C6 H6A 0.9900 .
C6 H6B 0.9900 .
C4 H4 0.9500 .
C4 C3 1.385(2) .
C3 H3 0.9500 .
C13 H13 0.9500 .
C13 C12 1.384(3) .
C10 H10 0.9500 .
C10 C11 1.387(3) .
C12 H12 0.9500 .
C12 C11 1.387(3) .
C11 H11 0.9500 .

loop_
_geom_torsion_atom_site_label_1
_geom_torsion_atom_site_label_2
_geom_torsion_atom_site_label_3
_geom_torsion_atom_site_label_4
_geom_torsion
_geom_torsion_site_symmetry_4
Fe1 N1 C5 C6 3.06(19) .
Fe1 N1 C5 C4 -174.92(13) .
Fe1 N1 C1 C2 175.56(13) .
Fe1 N2 C7 C7 -43.89(16) 2_655
Fe1 N2 C8 C9 -170.14(11) .
Fe1 N2 C6 C5 -41.95(15) .
N1 C5 C6 N2 28.1(2) .
N1 C5 C4 C3 -1.1(3) .
N1 C1 C2 C3 -1.2(3) .
N2 C8 C9 C14 -84.2(2) .
N2 C8 C9 C10 96.50(19) .
C5 N1 C1 C2 0.0(3) .
C5 C4 C3 C2 -0.1(3) .
C1 N1 C5 C6 179.11(15) .
C1 N1 C5 C4 1.1(2) .
C1 C2 C3 C4 1.2(3) .
C7 N2 C8 C9 71.73(18) .
C7 N2 C6 C5 70.39(17) .
C8 N2 C7 C7 79.66(18) 2_655
C8 N2 C6 C5 -164.76(13) .
C8 C9 C14 C13 178.97(16) .
C8 C9 C10 C11 -179.98(17) .
C9 C14 C13 C12 1.2(3) .
C9 C10 C11 C12 0.9(3) .
C14 C9 C10 C11 0.7(3) .
C14 C13 C12 C11 0.3(3) .
C6 N2 C7 C7 -156.42(15) 2_655
C6 N2 C8 C9 -52.78(19) .
C6 C5 C4 C3 -179.00(16) .
C4 C5 C6 N2 -153.86(16) .
C13 C12 C11 C10 -1.4(3) .
C10 C9 C14 C13 -1.7(3) .
